data_4342026
loop_
_publ_author_name
'Zhang, Kun'
'Qian, Huifen'
'Zhang, Lei'
'Huang, Wei'

_publ_section_title
;
 Influence of the Pendant Arm, Halide, and Solvent on
 High-Efficient-Tuning [1 + 1] and [2 + 2] Schiff-Base Macrocyclic
 Complexes via a Zinc-Ion Template.
;
_journal_issue 2
_journal_name_full 'Inorganic chemistry'
_journal_page_first 675
_journal_page_last 681
_journal_paper_doi 10.1021/ic502642q
_journal_volume 54
_journal_year 2015
_chemical_formula_moiety 'C54 H52 Br Cl4 N6 O7 Zn3, Br'
_chemical_formula_sum 'C54 H52 Br2 Cl4 N6 O7 Zn3'
_chemical_formula_weight 1394.75
_chemical_name_systematic
; 
 ? 
;
_space_group_IT_number 15
_symmetry_cell_setting monoclinic
_symmetry_space_group_name_Hall '-C 2yc'
_symmetry_space_group_name_H-M 'C 1 2/c 1'
_atom_sites_solution_hydrogens geom
_atom_sites_solution_primary direct
_atom_sites_solution_secondary difmap
_audit_creation_method SHELXL-97
_cell_angle_alpha 90.00
_cell_angle_beta 107.924(3)
_cell_angle_gamma 90.00
_cell_formula_units_Z 8
_cell_length_a 18.138(3)
_cell_length_b 25.593(5)
_cell_length_c 26.533(5)
_cell_measurement_reflns_used 3416
_cell_measurement_temperature 291(2)
_cell_measurement_theta_max 17.298
_cell_measurement_theta_min 2.266
_cell_volume 11719(4)
_computing_cell_refinement SMART
_computing_data_collection 'SMART (BRUKER 2000)'
_computing_data_reduction 'SAINT (BRUKER 2000)'
_computing_molecular_graphics SHELXTL
_computing_publication_material SHELXTL
_computing_structure_refinement SHELXTL
_computing_structure_solution 'SHELXTL (BRUKER 2000)'
_diffrn_ambient_temperature 291(2)
_diffrn_measured_fraction_theta_full 0.995
_diffrn_measured_fraction_theta_max 0.995
_diffrn_measurement_device_type 'Bruker CCD area detector'
_diffrn_measurement_method '\f and \w scans'
_diffrn_radiation_monochromator graphite
_diffrn_radiation_source 'sealed tube'
_diffrn_radiation_type MoK\a
_diffrn_radiation_wavelength 0.71073
_diffrn_reflns_av_R_equivalents 0.0607
_diffrn_reflns_av_unetI/netI 0.0999
_diffrn_reflns_limit_h_max 21
_diffrn_reflns_limit_h_min -21
_diffrn_reflns_limit_k_max 23
_diffrn_reflns_limit_k_min -30
_diffrn_reflns_limit_l_max 28
_diffrn_reflns_limit_l_min -31
_diffrn_reflns_number 32019
_diffrn_reflns_theta_full 25.00
_diffrn_reflns_theta_max 25.00
_diffrn_reflns_theta_min 1.78
_diffrn_standards_decay_% 0
_diffrn_standards_interval_count 0
_diffrn_standards_interval_time 0
_diffrn_standards_number 0
_exptl_absorpt_coefficient_mu 2.819
_exptl_absorpt_correction_T_max 0.752
_exptl_absorpt_correction_T_min 0.721
_exptl_absorpt_correction_type multi-scan
_exptl_absorpt_process_details 'SADABS, Bruker(2000)'
_exptl_crystal_colour 'yellow green'
_exptl_crystal_density_diffrn 1.581
_exptl_crystal_density_method 'not measured'
_exptl_crystal_description block
_exptl_crystal_F_000 5616
_exptl_crystal_size_max 0.12
_exptl_crystal_size_mid 0.12
_exptl_crystal_size_min 0.10
_refine_diff_density_max 1.314
_refine_diff_density_min -1.242
_refine_diff_density_rms 0.124
_refine_ls_extinction_method none
_refine_ls_goodness_of_fit_ref 0.955
_refine_ls_hydrogen_treatment constr
_refine_ls_matrix_type full
_refine_ls_number_parameters 685
_refine_ls_number_reflns 10289
_refine_ls_number_restraints 136
_refine_ls_restrained_S_all 0.962
_refine_ls_R_factor_all 0.2183
_refine_ls_R_factor_gt 0.1247
_refine_ls_shift/su_max 0.000
_refine_ls_shift/su_mean 0.000
_refine_ls_structure_factor_coef Fsqd
_refine_ls_weighting_details 'calc w=1/[\s^2^(Fo^2^)+(0.0956P)^2^+199.0000P] where P=(Fo^2^+2Fc^2^)/3'
_refine_ls_weighting_scheme calc
_refine_ls_wR_factor_gt 0.2869
_refine_ls_wR_factor_ref 0.3248
_reflns_number_gt 4006
_reflns_number_total 10289
_reflns_threshold_expression >2sigma(I)
_cod_data_source_file ic502642q_si_002.cif
_cod_data_source_block 6
_cod_depositor_comments
;
The following automatic conversions were performed:

'_symmetry_cell_setting' value 'Monoclinic' changed to 'monoclinic'
according to
/home/saulius/struct/COD-crude-data--automatic-downloads/rss-feeds/ACS/lib/dictionaries/cif_core.dic
dictionary named 'cif_core.dic' version 2.4.2 from 2011-04-26.

Automatic conversion script
Id: cif_fix_values 2935 2014-11-11 08:27:57Z andrius 

 Adding full bibliography for 4342021--4342026.cif.
;
_cod_original_sg_symbol_H-M 'C 2/c'
_cod_database_code 4342026

loop_
_symmetry_equiv_pos_as_xyz
'x, y, z'
'-x, y, -z+1/2'
'x+1/2, y+1/2, z'
'-x+1/2, y+1/2, -z+1/2'
'-x, -y, -z'
'x, -y, z-1/2'
'-x+1/2, -y+1/2, -z'
'x+1/2, -y+1/2, z-1/2'

loop_
_atom_site_label
_atom_site_type_symbol
_atom_site_fract_x
_atom_site_fract_y
_atom_site_fract_z
_atom_site_U_iso_or_equiv
_atom_site_adp_type
_atom_site_occupancy
_atom_site_symmetry_multiplicity
_atom_site_calc_flag
_atom_site_refinement_flags
Zn1 Zn 0.15025(10) 0.35256(6) 0.07802(6) 0.0931(6) Uani 1 1 d U
Zn2 Zn 0.26778(13) 0.36794(8) 0.00991(9) 0.1359(8) Uani 1 1 d U
Zn3 Zn 0.35449(10) 0.33841(6) 0.12288(7) 0.0968(6) Uani 1 1 d .
Br1 Br 0.2348(2) 0.30165(12) -0.05412(15) 0.2478(17) Uani 1 1 d .
Br2 Br 0.67087(18) 0.22512(19) 0.12711(17) 0.306(3) Uani 1 1 d .
C1 C 0.1827(8) 0.4084(5) 0.1791(6) 0.086(4) Uani 1 1 d .
C2 C 0.1809(7) 0.3635(5) 0.2075(6) 0.082(3) Uani 1 1 d .
C3 C 0.2033(9) 0.3667(6) 0.2634(7) 0.109(5) Uani 1 1 d .
H3 H 0.2019 0.3367 0.2828 0.130 Uiso 1 1 calc R
C4 C 0.2276(10) 0.4135(7) 0.2904(6) 0.118(6) Uani 1 1 d .
C5 C 0.2289(8) 0.4569(5) 0.2615(6) 0.095(4) Uani 1 1 d .
H5 H 0.2449 0.4884 0.2789 0.114 Uiso 1 1 calc R
C6 C 0.2074(7) 0.4558(5) 0.2076(6) 0.080(3) Uani 1 1 d .
C7 C 0.1547(9) 0.3135(6) 0.1856(7) 0.104(4) Uani 1 1 d .
H7 H 0.1506 0.2875 0.2091 0.125 Uiso 1 1 calc R
C8 C 0.1148(10) 0.2469(6) 0.1232(7) 0.121(5) Uani 1 1 d U
H8A H 0.0864 0.2336 0.1461 0.145 Uiso 1 1 calc R
H8B H 0.1615 0.2262 0.1296 0.145 Uiso 1 1 calc R
C9 C 0.0670(11) 0.2401(6) 0.0677(7) 0.131(6) Uani 1 1 d U
H9A H 0.0419 0.2063 0.0647 0.157 Uiso 1 1 calc R
H9B H 0.1018 0.2387 0.0463 0.157 Uiso 1 1 calc R
C10 C 0.0053(10) 0.2801(7) 0.0431(8) 0.146(6) Uani 1 1 d U
H10A H -0.0185 0.2926 0.0689 0.175 Uiso 1 1 calc R
H10B H -0.0347 0.2651 0.0134 0.175 Uiso 1 1 calc R
C11 C 0.0184(11) 0.3440(7) -0.0205(7) 0.122(6) Uani 1 1 d U
H11 H -0.0297 0.3294 -0.0379 0.146 Uiso 1 1 calc R
C12 C 0.0403(11) 0.3815(8) -0.0507(6) 0.112(5) Uani 1 1 d U
C13 C 0.1150(12) 0.4063(7) -0.0322(6) 0.122(6) Uani 1 1 d U
C14 C 0.1426(12) 0.4427(9) -0.0657(6) 0.136(7) Uani 1 1 d U
C15 C 0.0910(12) 0.4480(9) -0.1160(7) 0.152(9) Uani 1 1 d U
H15 H 0.1099 0.4653 -0.1402 0.182 Uiso 1 1 calc R
C16 C 0.0240(14) 0.4330(13) -0.1330(7) 0.186(11) Uani 1 1 d U
C17 C -0.0018(11) 0.3937(9) -0.1014(7) 0.162(9) Uani 1 1 d U
H17 H -0.0487 0.3767 -0.1166 0.194 Uiso 1 1 calc R
C18 C 0.2201(13) 0.4661(7) -0.0466(7) 0.136(6) Uani 1 1 d U
H18A H 0.2252 0.4844 -0.0137 0.163 Uiso 1 1 calc R
H18B H 0.2253 0.4916 -0.0723 0.163 Uiso 1 1 calc R
C19 C 0.3585(12) 0.4551(6) -0.0119(7) 0.122(6) Uani 1 1 d .
H19A H 0.3540 0.4735 0.0189 0.147 Uiso 1 1 calc R
H19B H 0.3661 0.4810 -0.0365 0.147 Uiso 1 1 calc R
C20 C 0.4306(10) 0.4204(6) 0.0054(5) 0.096(4) Uani 1 1 d .
C21 C 0.4302(9) 0.3811(6) 0.0405(5) 0.089(4) Uani 1 1 d .
C22 C 0.4930(9) 0.3453(6) 0.0598(5) 0.088(4) Uani 1 1 d .
C23 C 0.5570(9) 0.3519(6) 0.0419(6) 0.106(5) Uani 1 1 d .
H23 H 0.5982 0.3286 0.0524 0.127 Uiso 1 1 calc R
C24 C 0.5594(11) 0.3918(8) 0.0097(7) 0.128(6) Uani 1 1 d U
C25 C 0.4957(11) 0.4265(6) -0.0101(6) 0.122(5) Uani 1 1 d U
H25 H 0.4981 0.4531 -0.0335 0.146 Uiso 1 1 calc R
C26 C 0.4895(9) 0.3012(5) 0.0935(6) 0.100(5) Uani 1 1 d .
H26 H 0.5298 0.2775 0.0979 0.119 Uiso 1 1 calc R
C27 C 0.4524(11) 0.2387(6) 0.1375(7) 0.129(3) Uani 1 1 d DU
H27A H 0.4232 0.2157 0.1094 0.155 Uiso 1 1 calc R
H27B H 0.5067 0.2297 0.1450 0.155 Uiso 1 1 calc R
C28 C 0.4323(11) 0.2276(6) 0.1808(7) 0.135(3) Uani 1 1 d DU
H28A H 0.4781 0.2354 0.2103 0.162 Uiso 1 1 calc R
H28B H 0.4269 0.1899 0.1804 0.162 Uiso 1 1 calc R
C29 C 0.3651(11) 0.2478(6) 0.1980(8) 0.133(4) Uani 1 1 d U
H29A H 0.3165 0.2348 0.1743 0.159 Uiso 1 1 calc R
H29B H 0.3700 0.2359 0.2336 0.159 Uiso 1 1 calc R
C30 C 0.3854(9) 0.3308(6) 0.2391(7) 0.100(4) Uani 1 1 d .
H30 H 0.3929 0.3109 0.2696 0.119 Uiso 1 1 calc R
C31 C 0.3970(7) 0.3870(6) 0.2473(6) 0.083(4) Uani 1 1 d .
C32 C 0.3732(7) 0.4224(5) 0.2037(6) 0.085(4) Uani 1 1 d .
C33 C 0.3745(8) 0.4756(5) 0.2127(6) 0.093(4) Uani 1 1 d .
C34 C 0.4063(8) 0.4949(6) 0.2645(6) 0.099(4) Uani 1 1 d U
H34 H 0.4091 0.5306 0.2714 0.119 Uiso 1 1 calc R
C35 C 0.4336(8) 0.4582(7) 0.3053(6) 0.098(4) Uani 1 1 d U
C36 C 0.4264(8) 0.4063(6) 0.2972(6) 0.093(4) Uani 1 1 d .
H36 H 0.4415 0.3835 0.3259 0.111 Uiso 1 1 calc R
C37 C 0.3412(9) 0.5135(6) 0.1673(6) 0.104(3) Uani 1 1 d U
H37A H 0.3701 0.5109 0.1421 0.125 Uiso 1 1 calc R
H37B H 0.3462 0.5490 0.1808 0.125 Uiso 1 1 calc R
C38 C 0.2069(9) 0.5063(5) 0.1762(6) 0.104(3) Uani 1 1 d U
H38A H 0.1540 0.5145 0.1555 0.124 Uiso 1 1 calc R
H38B H 0.2263 0.5348 0.2007 0.124 Uiso 1 1 calc R
C39 C 0.2805(11) 0.3999(8) -0.0886(6) 0.134(6) Uani 1 1 d .
H39A H 0.3176 0.3715 -0.0812 0.160 Uiso 1 1 calc R
H39B H 0.2292 0.3852 -0.1041 0.160 Uiso 1 1 calc R
C40 C 0.2977(13) 0.4362(7) -0.1268(8) 0.158(7) Uani 1 1 d .
H40A H 0.3407 0.4589 -0.1091 0.190 Uiso 1 1 calc R
H40B H 0.2528 0.4576 -0.1438 0.190 Uiso 1 1 calc R
C41 C 0.3200(13) 0.3995(9) -0.1706(9) 0.177(4) Uani 1 1 d DU
C42 C 0.2525(14) 0.3853(7) -0.2087(7) 0.177(4) Uani 1 1 d DU
H42 H 0.2058 0.3955 -0.2041 0.212 Uiso 1 1 calc R
C43 C 0.2498(14) 0.3565(7) -0.2538(8) 0.177(4) Uani 1 1 d DU
H43 H 0.2041 0.3478 -0.2799 0.212 Uiso 1 1 calc R
C44 C 0.3225(13) 0.3424(8) -0.2556(9) 0.177(4) Uani 1 1 d DU
C45 C 0.3954(13) 0.3574(8) -0.2203(8) 0.177(4) Uani 1 1 d DU
H45 H 0.4422 0.3508 -0.2267 0.213 Uiso 1 1 calc R
C46 C 0.3905(13) 0.3829(8) -0.1753(7) 0.172(7) Uani 1 1 d DU
H46 H 0.4356 0.3890 -0.1475 0.206 Uiso 1 1 calc R
C47 C 0.2278(10) 0.5385(6) 0.0940(6) 0.121(3) Uani 1 1 d U
H47A H 0.2332 0.5738 0.1080 0.145 Uiso 1 1 calc R
H47B H 0.2614 0.5354 0.0720 0.145 Uiso 1 1 calc R
C48 C 0.1489(11) 0.5316(7) 0.0609(7) 0.135(3) Uani 1 1 d U
H48A H 0.1143 0.5407 0.0810 0.162 Uiso 1 1 calc R
H48B H 0.1406 0.4951 0.0512 0.162 Uiso 1 1 calc R
C49 C 0.1285(11) 0.5644(7) 0.0107(8) 0.147(3) Uani 1 1 d DU
C50 C 0.0649(11) 0.5500(8) -0.0311(7) 0.157(3) Uani 1 1 d DU
H50 H 0.0353 0.5220 -0.0260 0.189 Uiso 1 1 calc R
C51 C 0.0421(12) 0.5744(8) -0.0802(7) 0.165(3) Uani 1 1 d DU
H51 H -0.0014 0.5641 -0.1075 0.199 Uiso 1 1 calc R
C52 C 0.0890(12) 0.6148(8) -0.0853(10) 0.170(3) Uani 1 1 d DU
C53 C 0.1495(13) 0.6339(8) -0.0445(7) 0.168(3) Uani 1 1 d DU
H53 H 0.1767 0.6633 -0.0493 0.201 Uiso 1 1 calc R
C54 C 0.1697(12) 0.6083(8) 0.0046(8) 0.163(4) Uani 1 1 d DU
H54 H 0.2104 0.6207 0.0328 0.196 Uiso 1 1 calc R
Cl1 Cl 0.2582(3) 0.4119(2) 0.35863(17) 0.1513(19) Uani 1 1 d .
Cl2 Cl -0.0402(4) 0.4356(4) -0.1979(2) 0.265(5) Uani 1 1 d .
Cl3 Cl 0.6399(4) 0.4017(2) -0.0122(3) 0.199(3) Uani 1 1 d .
Cl4 Cl 0.4767(3) 0.48181(19) 0.37015(16) 0.1301(15) Uani 1 1 d .
N1 N 0.1365(6) 0.3015(4) 0.1375(6) 0.095(3) Uani 1 1 d .
N2 N 0.0478(8) 0.3254(6) 0.0242(6) 0.114(4) Uani 1 1 d U
N3 N 0.2841(8) 0.4275(5) -0.0375(4) 0.112(4) Uani 1 1 d .
N4 N 0.4429(9) 0.2892(5) 0.1177(6) 0.119(3) Uani 1 1 d U
N5 N 0.3665(7) 0.3057(5) 0.1964(5) 0.103(4) Uani 1 1 d .
N6 N 0.2560(7) 0.5013(4) 0.1395(5) 0.106(2) Uani 1 1 d U
O1 O 0.1653(5) 0.4118(3) 0.1274(4) 0.088(2) Uani 1 1 d .
H1 H 0.1596 0.4451 0.1129 0.132 Uiso 1 1 d R
O2 O 0.1695(6) 0.3995(3) 0.0185(4) 0.109(3) Uani 1 1 d U
O3 O 0.3684(6) 0.3758(3) 0.0569(3) 0.098(3) Uani 1 1 d .
O4 O 0.3466(5) 0.4088(3) 0.1525(3) 0.086(2) Uani 1 1 d .
H4A H 0.2918 0.4170 0.1415 0.128 Uiso 1 1 d R
O5 O 0.2525(6) 0.3198(4) 0.0767(4) 0.124(3) Uani 1 1 d U
O6 O 0.3248(11) 0.3183(10) -0.3025(9) 0.334(16) Uani 1 1 d .
H6A H 0.2805 0.3310 -0.3299 0.501 Uiso 1 1 d R
O7 O 0.0655(10) 0.6445(7) -0.1329(6) 0.205(4) Uani 1 1 d U
H7A H 0.0924 0.6753 -0.1338 0.307 Uiso 1 1 d R

loop_
_atom_site_aniso_label
_atom_site_aniso_U_11
_atom_site_aniso_U_22
_atom_site_aniso_U_33
_atom_site_aniso_U_23
_atom_site_aniso_U_13
_atom_site_aniso_U_12
Zn1 0.0912(11) 0.0819(10) 0.1014(12) -0.0245(8) 0.0224(9) 0.0101(8)
Zn2 0.1267(17) 0.1244(16) 0.1425(17) -0.0446(13) 0.0207(13) 0.0220(13)
Zn3 0.1125(13) 0.0779(10) 0.1107(13) -0.0106(9) 0.0500(10) 0.0058(9)
Br1 0.247(3) 0.199(3) 0.285(4) -0.149(3) 0.064(3) -0.011(2)
Br2 0.136(2) 0.404(6) 0.320(5) 0.183(4) -0.017(2) 0.032(3)
C1 0.089(10) 0.092(10) 0.089(10) -0.015(9) 0.046(8) 0.014(7)
C2 0.080(9) 0.087(10) 0.084(9) -0.002(8) 0.033(7) -0.012(7)
C3 0.110(12) 0.114(12) 0.130(14) 0.004(10) 0.078(11) -0.007(9)
C4 0.150(15) 0.113(13) 0.117(12) -0.052(11) 0.080(11) -0.030(11)
C5 0.119(12) 0.072(9) 0.116(12) -0.024(8) 0.069(10) -0.018(8)
C6 0.076(8) 0.082(9) 0.089(9) -0.024(8) 0.037(7) 0.001(6)
C7 0.112(12) 0.093(11) 0.114(12) -0.003(10) 0.042(10) -0.016(9)
C8 0.109(13) 0.093(11) 0.155(12) -0.020(10) 0.034(9) -0.005(9)
C9 0.121(14) 0.104(12) 0.156(12) -0.001(11) 0.024(10) -0.002(11)
C10 0.095(13) 0.132(14) 0.196(19) -0.031(13) 0.023(12) 0.000(10)
C11 0.130(14) 0.137(14) 0.098(13) -0.025(9) 0.032(10) 0.080(12)
C12 0.094(12) 0.151(14) 0.082(8) -0.027(8) 0.013(8) 0.072(11)
C13 0.141(16) 0.145(14) 0.085(8) -0.003(10) 0.043(8) 0.094(13)
C14 0.156(13) 0.174(18) 0.079(8) 0.012(11) 0.038(9) 0.123(13)
C15 0.148(15) 0.23(2) 0.082(9) 0.029(12) 0.042(9) 0.122(17)
C16 0.130(15) 0.34(3) 0.076(12) 0.012(15) 0.012(11) 0.138(17)
C17 0.125(15) 0.26(2) 0.083(9) -0.036(12) 0.002(9) 0.114(15)
C18 0.205(16) 0.127(14) 0.099(12) 0.025(10) 0.079(12) 0.074(14)
C19 0.193(19) 0.082(10) 0.123(13) 0.001(9) 0.094(14) 0.038(12)
C20 0.126(13) 0.093(10) 0.075(9) -0.006(8) 0.041(9) 0.012(9)
C21 0.102(11) 0.097(10) 0.067(9) -0.041(8) 0.025(8) -0.006(9)
C22 0.093(10) 0.094(10) 0.074(8) -0.032(8) 0.022(8) -0.003(8)
C23 0.114(12) 0.101(11) 0.120(12) -0.012(10) 0.064(10) 0.014(9)
C24 0.142(15) 0.132(15) 0.138(15) -0.008(12) 0.087(12) 0.003(9)
C25 0.169(16) 0.108(12) 0.117(13) 0.001(9) 0.086(12) 0.005(9)
C26 0.113(12) 0.068(9) 0.091(10) -0.031(8) -0.007(9) 0.011(8)
C27 0.147(8) 0.091(5) 0.159(8) 0.002(6) 0.063(6) 0.007(6)
C28 0.155(8) 0.093(6) 0.166(8) 0.004(6) 0.062(7) 0.010(6)
C29 0.151(8) 0.090(6) 0.166(9) 0.006(6) 0.063(7) 0.007(6)
C30 0.115(12) 0.085(10) 0.116(12) 0.003(9) 0.061(10) 0.006(8)
C31 0.066(8) 0.099(11) 0.092(10) 0.007(9) 0.034(7) 0.013(7)
C32 0.075(9) 0.091(10) 0.103(11) -0.023(9) 0.050(8) 0.000(7)
C33 0.097(10) 0.081(9) 0.112(11) -0.020(8) 0.051(9) -0.019(8)
C34 0.097(11) 0.093(10) 0.113(11) -0.016(7) 0.042(9) -0.007(8)
C35 0.100(11) 0.108(12) 0.092(10) -0.019(7) 0.039(8) -0.003(8)
C36 0.084(10) 0.111(12) 0.089(10) -0.005(9) 0.036(8) 0.012(8)
C37 0.124(6) 0.101(6) 0.107(6) 0.008(5) 0.064(5) 0.032(5)
C38 0.125(6) 0.102(6) 0.106(6) 0.000(5) 0.068(5) 0.035(5)
C39 0.148(16) 0.153(16) 0.111(12) 0.000(12) 0.057(11) 0.051(12)
C40 0.20(2) 0.129(15) 0.149(17) 0.028(14) 0.066(16) 0.034(14)
C41 0.258(10) 0.139(7) 0.146(8) -0.016(6) 0.080(8) -0.074(8)
C42 0.258(10) 0.138(7) 0.146(8) -0.016(6) 0.080(8) -0.074(8)
C43 0.258(10) 0.139(7) 0.146(8) -0.016(6) 0.080(8) -0.074(8)
C44 0.258(10) 0.139(7) 0.146(8) -0.017(6) 0.080(8) -0.073(8)
C45 0.258(11) 0.139(7) 0.147(8) -0.017(6) 0.080(8) -0.073(8)
C46 0.211(15) 0.145(17) 0.111(14) -0.012(12) -0.021(14) -0.027(15)
C47 0.138(6) 0.123(5) 0.121(5) 0.012(4) 0.066(5) 0.042(5)
C48 0.148(6) 0.137(5) 0.134(6) 0.016(5) 0.067(5) 0.053(5)
C49 0.159(6) 0.150(6) 0.146(6) 0.018(5) 0.069(5) 0.066(5)
C50 0.171(7) 0.160(6) 0.156(6) 0.024(5) 0.072(5) 0.069(6)
C51 0.178(7) 0.170(7) 0.164(6) 0.030(6) 0.076(6) 0.072(6)
C52 0.183(7) 0.176(7) 0.170(7) 0.038(6) 0.082(6) 0.073(6)
C53 0.179(8) 0.176(7) 0.172(7) 0.043(6) 0.089(6) 0.073(6)
C54 0.175(8) 0.171(8) 0.171(8) 0.049(7) 0.094(7) 0.072(6)
Cl1 0.208(5) 0.164(4) 0.102(3) -0.013(3) 0.077(3) -0.037(4)
Cl2 0.167(5) 0.521(14) 0.110(4) 0.079(6) 0.050(4) 0.184(8)
Cl3 0.240(7) 0.160(5) 0.276(7) 0.039(5) 0.196(6) 0.047(5)
Cl4 0.133(4) 0.150(4) 0.099(3) -0.028(3) 0.022(2) 0.013(3)
N1 0.087(8) 0.072(7) 0.126(10) -0.007(7) 0.034(7) -0.012(6)
N2 0.096(9) 0.134(10) 0.102(9) -0.018(8) 0.015(7) 0.029(7)
N3 0.128(11) 0.125(10) 0.077(8) -0.023(7) 0.021(7) 0.064(9)
N4 0.139(8) 0.083(6) 0.149(8) -0.001(6) 0.066(7) 0.007(6)
N5 0.123(10) 0.081(8) 0.115(10) -0.006(7) 0.051(8) -0.001(7)
N6 0.125(5) 0.105(5) 0.108(5) 0.005(4) 0.068(4) 0.038(5)
O1 0.099(6) 0.070(5) 0.099(7) -0.016(5) 0.035(5) 0.005(4)
O2 0.136(8) 0.086(6) 0.095(5) -0.014(4) 0.022(5) 0.042(5)
O3 0.108(7) 0.099(7) 0.087(6) -0.009(5) 0.030(6) 0.003(5)
O4 0.100(6) 0.070(5) 0.095(6) -0.009(5) 0.041(5) 0.004(4)
O5 0.095(7) 0.136(8) 0.134(7) -0.030(5) 0.023(6) 0.047(6)
O6 0.184(17) 0.45(3) 0.36(3) -0.29(3) 0.074(17) -0.048(19)
O7 0.217(9) 0.211(9) 0.193(9) 0.041(8) 0.072(8) 0.075(8)

loop_
_atom_type_symbol
_atom_type_description
_atom_type_scat_dispersion_real
_atom_type_scat_dispersion_imag
_atom_type_scat_source
C C 0.0033 0.0016 'International Tables Vol C Tables 4.2.6.8 and 6.1.1.4'
H H 0.0000 0.0000 'International Tables Vol C Tables 4.2.6.8 and 6.1.1.4'
N N 0.0061 0.0033 'International Tables Vol C Tables 4.2.6.8 and 6.1.1.4'
O O 0.0106 0.0060 'International Tables Vol C Tables 4.2.6.8 and 6.1.1.4'
Br Br -0.2901 2.4595 'International Tables Vol C Tables 4.2.6.8 and 6.1.1.4'
Cl Cl 0.1484 0.1585 'International Tables Vol C Tables 4.2.6.8 and 6.1.1.4'
Zn Zn 0.2839 1.4301 'International Tables Vol C Tables 4.2.6.8 and 6.1.1.4'

loop_
_geom_angle_atom_site_label_1
_geom_angle_atom_site_label_2
_geom_angle_atom_site_label_3
_geom_angle
O1 Zn1 O5 112.7(4)
O1 Zn1 N2 128.7(4)
O5 Zn1 N2 118.3(4)
O1 Zn1 O2 92.2(4)
O5 Zn1 O2 81.9(4)
N2 Zn1 O2 89.7(5)
O1 Zn1 N1 90.2(4)
O5 Zn1 N1 94.3(5)
N2 Zn1 N1 91.2(6)
O2 Zn1 N1 176.1(4)
O3 Zn2 O2 126.1(4)
O3 Zn2 N3 91.9(5)
O2 Zn2 N3 94.1(4)
O3 Zn2 O5 82.3(4)
O2 Zn2 O5 78.6(4)
N3 Zn2 O5 165.2(4)
O3 Zn2 Br1 122.5(3)
O2 Zn2 Br1 109.4(3)
N3 Zn2 Br1 98.3(4)
O5 Zn2 Br1 96.3(3)
O5 Zn3 O4 107.5(4)
O5 Zn3 N5 107.4(5)
O4 Zn3 N5 89.6(4)
O5 Zn3 N4 114.6(5)
O4 Zn3 N4 136.6(5)
N5 Zn3 N4 87.5(5)
O5 Zn3 O3 85.4(4)
O4 Zn3 O3 87.6(3)
N5 Zn3 O3 167.1(5)
N4 Zn3 O3 85.9(5)
O1 C1 C2 126.0(12)
O1 C1 C6 115.7(13)
C2 C1 C6 118.3(13)
C1 C2 C3 118.6(13)
C1 C2 C7 125.8(13)
C3 C2 C7 115.5(14)
C4 C3 C2 122.0(15)
C4 C3 H3 119.0
C2 C3 H3 119.0
C5 C4 C3 118.2(15)
C5 C4 Cl1 123.9(13)
C3 C4 Cl1 117.9(15)
C4 C5 C6 122.0(13)
C4 C5 H5 119.0
C6 C5 H5 119.0
C5 C6 C1 121.0(13)
C5 C6 C38 120.3(12)
C1 C6 C38 118.7(12)
N1 C7 C2 125.7(14)
N1 C7 H7 117.1
C2 C7 H7 117.1
N1 C8 C9 113.5(14)
N1 C8 H8A 108.9
C9 C8 H8A 108.9
N1 C8 H8B 108.9
C9 C8 H8B 108.9
H8A C8 H8B 107.7
C8 C9 C10 118.8(16)
C8 C9 H9A 107.6
C10 C9 H9A 107.6
C8 C9 H9B 107.6
C10 C9 H9B 107.6
H9A C9 H9B 107.0
C9 C10 N2 105.5(14)
C9 C10 H10A 110.6
N2 C10 H10A 110.6
C9 C10 H10B 110.6
N2 C10 H10B 110.6
H10A C10 H10B 108.8
N2 C11 C12 135(2)
N2 C11 H11 112.6
C12 C11 H11 112.6
C17 C12 C11 124(2)
C17 C12 C13 115(2)
C11 C12 C13 121.0(17)
O2 C13 C12 125.4(18)
O2 C13 C14 112.5(19)
C12 C13 C14 122.1(17)
C15 C14 C18 126(2)
C15 C14 C13 113(2)
C18 C14 C13 121.1(16)
C16 C15 C14 129(2)
C16 C15 H15 115.5
C14 C15 H15 115.5
C15 C16 C17 117(2)
C15 C16 Cl2 129(2)
C17 C16 Cl2 111(2)
C12 C17 C16 123(2)
C12 C17 H17 118.7
C16 C17 H17 118.7
C14 C18 N3 113.7(16)
C14 C18 H18A 108.8
N3 C18 H18A 108.8
C14 C18 H18B 108.8
N3 C18 H18B 108.8
H18A C18 H18B 107.7
N3 C19 C20 115.7(12)
N3 C19 H19A 108.4
C20 C19 H19A 108.4
N3 C19 H19B 108.4
C20 C19 H19B 108.4
H19A C19 H19B 107.4
C21 C20 C25 118.1(15)
C21 C20 C19 116.5(14)
C25 C20 C19 125.3(15)
O3 C21 C20 118.6(14)
O3 C21 C22 118.6(14)
C20 C21 C22 122.8(15)
C23 C22 C21 117.2(15)
C23 C22 C26 120.1(15)
C21 C22 C26 122.5(14)
C24 C23 C22 120.2(16)
C24 C23 H23 119.9
C22 C23 H23 119.9
C23 C24 C25 121.9(15)
C23 C24 Cl3 121.2(15)
C25 C24 Cl3 116.9(15)
C20 C25 C24 119.5(15)
C20 C25 H25 120.2
C24 C25 H25 120.2
N4 C26 C22 132.3(15)
N4 C26 H26 113.8
C22 C26 H26 113.8
C28 C27 N4 119.2(16)
C28 C27 H27A 107.5
N4 C27 H27A 107.5
C28 C27 H27B 107.5
N4 C27 H27B 107.5
H27A C27 H27B 107.0
C27 C28 C29 129.9(17)
C27 C28 H28A 104.8
C29 C28 H28A 104.8
C27 C28 H28B 104.8
C29 C28 H28B 104.8
H28A C28 H28B 105.8
N5 C29 C28 108.1(13)
N5 C29 H29A 110.1
C28 C29 H29A 110.1
N5 C29 H29B 110.1
C28 C29 H29B 110.1
H29A C29 H29B 108.4
N5 C30 C31 128.7(14)
N5 C30 H30 115.7
C31 C30 H30 115.7
C36 C31 C32 119.3(13)
C36 C31 C30 119.9(14)
C32 C31 C30 120.6(13)
O4 C32 C33 114.4(14)
O4 C32 C31 125.5(12)
C33 C32 C31 120.0(14)
C32 C33 C34 119.6(14)
C32 C33 C37 120.7(14)
C34 C33 C37 119.6(13)
C35 C34 C33 117.4(13)
C35 C34 H34 121.3
C33 C34 H34 121.3
C36 C35 C34 122.9(14)
C36 C35 Cl4 119.1(13)
C34 C35 Cl4 117.9(12)
C35 C36 C31 120.2(14)
C35 C36 H36 119.9
C31 C36 H36 119.9
C33 C37 N6 110.4(12)
C33 C37 H37A 109.6
N6 C37 H37A 109.6
C33 C37 H37B 109.6
N6 C37 H37B 109.6
H37A C37 H37B 108.1
N6 C38 C6 111.8(10)
N6 C38 H38A 109.2
C6 C38 H38A 109.2
N6 C38 H38B 109.2
C6 C38 H38B 109.2
H38A C38 H38B 107.9
C40 C39 N3 111.2(16)
C40 C39 H39A 109.4
N3 C39 H39A 109.4
C40 C39 H39B 109.4
N3 C39 H39B 109.4
H39A C39 H39B 108.0
C39 C40 C41 106.0(15)
C39 C40 H40A 110.5
C41 C40 H40A 110.5
C39 C40 H40B 110.5
C41 C40 H40B 110.5
H40A C40 H40B 108.7
C42 C41 C46 119(2)
C42 C41 C40 108.3(19)
C46 C41 C40 132.4(19)
C41 C42 C43 124(2)
C41 C42 H42 118.0
C43 C42 H42 118.0
C44 C43 C42 113(2)
C44 C43 H43 123.7
C42 C43 H43 123.7
C43 C44 O6 115.8(19)
C43 C44 C45 128(2)
O6 C44 C45 115(2)
C46 C45 C44 114(2)
C46 C45 H45 123.2
C44 C45 H45 123.2
C45 C46 C41 122(2)
C45 C46 H46 119.1
C41 C46 H46 119.1
C48 C47 N6 116.3(15)
C48 C47 H47A 108.2
N6 C47 H47A 108.2
C48 C47 H47B 108.2
N6 C47 H47B 108.2
H47A C47 H47B 107.4
C47 C48 C49 113.3(16)
C47 C48 H48A 108.9
C49 C48 H48A 108.9
C47 C48 H48B 108.9
C49 C48 H48B 108.9
H48A C48 H48B 107.7
C50 C49 C54 118(2)
C50 C49 C48 118.3(18)
C54 C49 C48 123.7(18)
C49 C50 C51 125(2)
C49 C50 H50 117.7
C51 C50 H50 117.7
C52 C51 C50 115(2)
C52 C51 H51 122.7
C50 C51 H51 122.7
C53 C52 C51 124(2)
C53 C52 O7 117(2)
C51 C52 O7 118(2)
C52 C53 C54 119(2)
C52 C53 H53 120.5
C54 C53 H53 120.5
C49 C54 C53 119(2)
C49 C54 H54 120.3
C53 C54 H54 120.3
C7 N1 C8 117.4(14)
C7 N1 Zn1 123.6(10)
C8 N1 Zn1 118.5(11)
C11 N2 C10 119.0(17)
C11 N2 Zn1 124.1(15)
C10 N2 Zn1 116.9(11)
C18 N3 C19 108.1(14)
C18 N3 C39 110.4(12)
C19 N3 C39 114.4(13)
C18 N3 Zn2 109.9(11)
C19 N3 Zn2 110.7(9)
C39 N3 Zn2 103.2(11)
C26 N4 C27 113.5(14)
C26 N4 Zn3 122.9(11)
C27 N4 Zn3 123.4(12)
C30 N5 C29 119.2(14)
C30 N5 Zn3 124.4(10)
C29 N5 Zn3 115.7(11)
C47 N6 C38 110.0(10)
C47 N6 C37 107.7(12)
C38 N6 C37 112.5(11)
C1 O1 Zn1 125.8(8)
C1 O1 H1 117.0
Zn1 O1 H1 117.2
C13 O2 Zn2 108.7(8)
C13 O2 Zn1 123.9(12)
Zn2 O2 Zn1 102.2(4)
C21 O3 Zn2 122.6(8)
C21 O3 Zn3 131.1(10)
Zn2 O3 Zn3 99.5(5)
C32 O4 Zn3 126.1(8)
C32 O4 H4A 105.4
Zn3 O4 H4A 105.7
Zn3 O5 Zn1 125.7(5)
Zn3 O5 Zn2 92.2(5)
Zn1 O5 Zn2 97.0(4)
C44 O6 H6A 106.1
C52 O7 H7A 117.2

loop_
_geom_bond_atom_site_label_1
_geom_bond_atom_site_label_2
_geom_bond_distance
Zn1 O1 1.966(8)
Zn1 O5 2.044(9)
Zn1 N2 2.083(14)
Zn1 O2 2.097(10)
Zn1 N1 2.121(12)
Zn2 O3 1.878(10)
Zn2 O2 2.033(9)
Zn2 N3 2.055(15)
Zn2 O5 2.244(12)
Zn2 Br1 2.345(3)
Zn3 O5 1.938(10)
Zn3 O4 1.988(8)
Zn3 N5 2.071(12)
Zn3 N4 2.076(14)
Zn3 O3 2.077(9)
C1 O1 1.312(14)
C1 C2 1.380(17)
C1 C6 1.428(17)
C2 C3 1.415(19)
C2 C7 1.426(19)
C3 C4 1.39(2)
C3 H3 0.9300
C4 C5 1.35(2)
C4 Cl1 1.724(17)
C5 C6 1.362(17)
C5 H5 0.9300
C6 C38 1.535(17)
C7 N1 1.254(17)
C7 H7 0.9300
C8 N1 1.471(17)
C8 C9 1.47(2)
C8 H8A 0.9700
C8 H8B 0.9700
C9 C10 1.51(2)
C9 H9A 0.9700
C9 H9B 0.9700
C10 N2 1.56(2)
C10 H10A 0.9700
C10 H10B 0.9700
C11 N2 1.236(18)
C11 C12 1.39(2)
C11 H11 0.9300
C12 C17 1.36(2)
C12 C13 1.44(2)
C13 O2 1.415(18)
C13 C14 1.48(3)
C14 C15 1.38(2)
C14 C18 1.47(3)
C15 C16 1.22(3)
C15 H15 0.9300
C16 C17 1.47(3)
C16 Cl2 1.76(2)
C17 H17 0.9300
C18 N3 1.487(19)
C18 H18A 0.9700
C18 H18B 0.9700
C19 N3 1.49(2)
C19 C20 1.53(2)
C19 H19A 0.9700
C19 H19B 0.9700
C20 C21 1.372(18)
C20 C25 1.37(2)
C21 O3 1.328(16)
C21 C22 1.427(19)
C22 C23 1.392(19)
C22 C26 1.454(19)
C23 C24 1.34(2)
C23 H23 0.9300
C24 C25 1.42(2)
C24 Cl3 1.748(17)
C25 H25 0.9300
C26 N4 1.249(18)
C26 H26 0.9300
C27 C28 1.341(9)
C27 N4 1.384(18)
C27 H27A 0.9700
C27 H27B 0.9700
C28 C29 1.52(2)
C28 H28A 0.9700
C28 H28B 0.9700
C29 N5 1.483(18)
C29 H29A 0.9700
C29 H29B 0.9700
C30 N5 1.255(16)
C30 C31 1.462(19)
C30 H30 0.9300
C31 C36 1.359(17)
C31 C32 1.429(18)
C32 O4 1.340(15)
C32 C33 1.381(17)
C33 C34 1.406(18)
C33 C37 1.519(19)
C34 C35 1.405(19)
C34 H34 0.9300
C35 C36 1.344(19)
C35 Cl4 1.763(15)
C36 H36 0.9300
C37 N6 1.526(18)
C37 H37A 0.9700
C37 H37B 0.9700
C38 N6 1.512(15)
C38 H38A 0.9700
C38 H38B 0.9700
C39 C40 1.48(2)
C39 N3 1.512(17)
C39 H39A 0.9700
C39 H39B 0.9700
C40 C41 1.64(3)
C40 H40A 0.9700
C40 H40B 0.9700
C41 C42 1.375(10)
C41 C46 1.389(10)
C42 C43 1.394(10)
C42 H42 0.9300
C43 C44 1.381(10)
C43 H43 0.9300
C44 O6 1.40(2)
C44 C45 1.419(10)
C45 C46 1.388(10)
C45 H45 0.9300
C46 H46 0.9300
C47 C48 1.44(2)
C47 N6 1.498(17)
C47 H47A 0.9700
C47 H47B 0.9700
C48 C49 1.52(2)
C48 H48A 0.9700
C48 H48B 0.9700
C49 C50 1.381(10)
C49 C54 1.387(10)
C50 C51 1.388(10)
C50 H50 0.9300
C51 C52 1.373(10)
C51 H51 0.9300
C52 C53 1.372(10)
C52 O7 1.42(2)
C53 C54 1.402(10)
C53 H53 0.9300
C54 H54 0.9300
O1 H1 0.9300
O4 H4A 0.9700
O6 H6A 0.9600
O7 H7A 0.9300
